data_2224607
loop_
_publ_author_name
'Zhang, Bing-Bing'
'Fu, Yu-Qin'
'Tao, Jing-Chao'

_publ_section_title
(<i>S</i>)-5-(<i>l</i>-Menthyloxy)-5-[(2<i>R</i>,3<i>R</i>)-2-(<i>l</i>-menthyloxy)-5-oxotetrahydrofuran-3-yl]furan-2(5<i>H</i>)-one
_journal_coeditor_code CV2674
_journal_issue 1
_journal_name_full 'Acta Crystallographica Section E'
_journal_page_first o202
_journal_paper_doi 10.1107/S1600536809053690
_journal_volume 66
_journal_year 2010
_chemical_formula_iupac 'C28 H44 O6'
_chemical_formula_moiety 'C28 H44 O6'
_chemical_formula_sum 'C28 H44 O6'
_chemical_formula_weight 476.63
_chemical_melting_point 416
_chemical_name_systematic
;
(<i>S</i>)-5-(<i>l</i>-Menthyloxy)-5-[(2<i>R</i>,3<i>R</i>)-2-(<i>l</i>-
menthyloxy)-5- oxotetrahydrofuran-3-yl]furan-2(5<i>H</i>)-one
;
_space_group_IT_number 4
_symmetry_cell_setting monoclinic
_symmetry_space_group_name_Hall 'P 2yb'
_symmetry_space_group_name_H-M 'P 1 21 1'
_atom_sites_solution_hydrogens geom
_atom_sites_solution_primary direct
_atom_sites_solution_secondary difmap
_audit_creation_method SHELXL-97
_cell_angle_alpha 90.00
_cell_angle_beta 92.990(2)
_cell_angle_gamma 90.00
_cell_formula_units_Z 2
_cell_length_a 12.3443(15)
_cell_length_b 9.3455(11)
_cell_length_c 12.5044(15)
_cell_measurement_reflns_used 2076
_cell_measurement_temperature 296(2)
_cell_measurement_theta_max 19.89
_cell_measurement_theta_min 2.38
_cell_volume 1440.6(3)
_computing_cell_refinement 'SAINT (Bruker, 2004)'
_computing_data_collection 'SMART (Bruker, 2004)'
_computing_data_reduction 'SAINT (Bruker, 2004)'
_computing_molecular_graphics 'SHELXTL (Sheldrick, 2008)'
_computing_publication_material 'SHELXTL (Sheldrick, 2008) and PLATON (Spek, 2009)'
_computing_structure_refinement 'SHELXL97 (Sheldrick, 2008)'
_computing_structure_solution 'SHELXS97 (Sheldrick, 2008)'
_diffrn_ambient_temperature 296(2)
_diffrn_measured_fraction_theta_full 0.999
_diffrn_measured_fraction_theta_max 0.999
_diffrn_measurement_device_type 'Bruker SMART APEXII CCD area-detector'
_diffrn_measurement_method '\f and \w'
_diffrn_radiation_monochromator graphite
_diffrn_radiation_source 'fine-focus sealed tube'
_diffrn_radiation_type MoK\a
_diffrn_radiation_wavelength 0.71073
_diffrn_reflns_av_R_equivalents 0.0368
_diffrn_reflns_av_sigmaI/netI 0.0314
_diffrn_reflns_limit_h_max 14
_diffrn_reflns_limit_h_min -14
_diffrn_reflns_limit_k_max 11
_diffrn_reflns_limit_k_min -11
_diffrn_reflns_limit_l_max 14
_diffrn_reflns_limit_l_min -15
_diffrn_reflns_number 10978
_diffrn_reflns_theta_full 25.50
_diffrn_reflns_theta_max 25.50
_diffrn_reflns_theta_min 2.38
_exptl_absorpt_coefficient_mu 0.076
_exptl_absorpt_correction_T_max 0.9899
_exptl_absorpt_correction_T_min 0.9729
_exptl_absorpt_correction_type multi-scan
_exptl_absorpt_process_details '(SADABS; Sheldrick, 1996)'
_exptl_crystal_colour colourless
_exptl_crystal_density_diffrn 1.099
_exptl_crystal_density_method 'not measured'
_exptl_crystal_description block
_exptl_crystal_F_000 520
_exptl_crystal_size_max 0.37
_exptl_crystal_size_mid 0.21
_exptl_crystal_size_min 0.13
_refine_diff_density_max 0.134
_refine_diff_density_min -0.109
_refine_ls_extinction_method none
_refine_ls_goodness_of_fit_ref 1.097
_refine_ls_hydrogen_treatment constr
_refine_ls_matrix_type full
_refine_ls_number_parameters 313
_refine_ls_number_reflns 2847
_refine_ls_number_restraints 1
_refine_ls_restrained_S_all 1.097
_refine_ls_R_factor_all 0.0704
_refine_ls_R_factor_gt 0.0413
_refine_ls_shift/su_max 0.000
_refine_ls_shift/su_mean 0.000
_refine_ls_structure_factor_coef Fsqd
_refine_ls_weighting_details 'calc w=1/[\s^2^(Fo^2^)+(0.0511P)^2^+0.0145P] where P=(Fo^2^+2Fc^2^)/3'
_refine_ls_weighting_scheme calc
_refine_ls_wR_factor_gt 0.0940
_refine_ls_wR_factor_ref 0.1070
_reflns_number_gt 1948
_reflns_number_total 2847
_reflns_threshold_expression I>2sigma(I)
_cod_data_source_file cv2674.cif
_cod_data_source_block I
_cod_depositor_comments
;
The following automatic conversions were performed:
'_symmetry_cell_setting' value 'Monoclinic' changed to 'monoclinic'
according to '/home/saulius/struct/CIF-dictionaries/cif_core.dic'
dictionary named 'cif_core.dic' version 2.4.1 from 2010-06-29.

Automatic conversion script
Id: cif_fix_enum 1527 2010-12-29 10:47:43Z saulius 

The following automatic conversions were performed:

'_symmetry_cell_setting' value 'Monoclinic' changed to 'monoclinic'
according to /home/saulius/struct/CIF-dictionaries/cif_core.dic
dictionary named 'cif_core.dic' version 2.4.1 from 2010-06-29.

Automatic conversion script
Id: cif_fix_values 1715 2011-07-08 13:25:40Z adriana 
;
_cod_original_sg_symbol_Hall 'P 2y1'
_cod_original_sg_symbol_H-M 'P 21'
_cod_database_code 2224607
_cod_database_fobs_code 2224607

loop_
_symmetry_equiv_pos_as_xyz
'x, y, z'
'-x, y+1/2, -z'

loop_
_atom_site_type_symbol
_atom_site_label
_atom_site_fract_x
_atom_site_fract_y
_atom_site_fract_z
_atom_site_U_iso_or_equiv
_atom_site_adp_type
_atom_site_calc_flag
_atom_site_refinement_flags
_atom_site_occupancy
_atom_site_disorder_assembly
_atom_site_disorder_group
C C1 0.2722(3) -0.1115(4) 0.7313(3) 0.0636(9) Uani d . 1 . .
C C2 0.1833(3) -0.1464(4) 0.6548(3) 0.0673(9) Uani d . 1 . .
H H2 0.1539 -0.2371 0.6435 0.081 Uiso calc R 1 . .
C C3 0.1512(3) -0.0294(3) 0.6040(2) 0.0580(8) Uani d . 1 . .
H H3 0.0966 -0.0252 0.5499 0.070 Uiso calc R 1 . .
C C4 0.2157(2) 0.0963(3) 0.6464(2) 0.0500(7) Uani d . 1 . .
C C5 0.0993(3) 0.4327(4) 0.6196(3) 0.0668(9) Uani d . 1 . .
C C6 0.0638(3) 0.2810(4) 0.6295(3) 0.0721(10) Uani d . 1 . .
H H6A 0.0590 0.2349 0.5599 0.087 Uiso calc R 1 . .
H H6B -0.0066 0.2761 0.6603 0.087 Uiso calc R 1 . .
C C7 0.1496(2) 0.2092(3) 0.7026(2) 0.0542(8) Uani d . 1 . .
H H7 0.1145 0.1645 0.7627 0.065 Uiso calc R 1 . .
C C8 0.2212(3) 0.3329(3) 0.7451(2) 0.0542(8) Uani d . 1 . .
H H8 0.2980 0.3106 0.7377 0.065 Uiso calc R 1 . .
C C9 0.3545(2) 0.0949(3) 0.5128(2) 0.0516(7) Uani d . 1 . .
H H9 0.3389 -0.0079 0.5119 0.062 Uiso calc R 1 . .
C C10 0.3496(3) 0.1518(4) 0.3983(2) 0.0639(9) Uani d . 1 . .
H H10 0.3613 0.2553 0.4040 0.077 Uiso calc R 1 . .
C C11 0.4467(3) 0.0921(5) 0.3399(3) 0.0882(12) Uani d . 1 . .
H H11A 0.4386 -0.0107 0.3321 0.106 Uiso calc R 1 . .
H H11B 0.4466 0.1334 0.2687 0.106 Uiso calc R 1 . .
C C12 0.5536(3) 0.1242(5) 0.3987(3) 0.0906(13) Uani d . 1 . .
H H12A 0.6118 0.0834 0.3593 0.109 Uiso calc R 1 . .
H H12B 0.5641 0.2270 0.4016 0.109 Uiso calc R 1 . .
C C13 0.5596(3) 0.0655(4) 0.5105(3) 0.0786(11) Uani d . 1 . .
H H13 0.5532 -0.0389 0.5056 0.094 Uiso calc R 1 . .
C C14 0.4636(3) 0.1210(4) 0.5701(3) 0.0630(9) Uani d . 1 . .
H H14A 0.4642 0.0756 0.6399 0.076 Uiso calc R 1 . .
H H14B 0.4726 0.2231 0.5816 0.076 Uiso calc R 1 . .
C C15 0.2398(3) 0.1322(4) 0.3384(3) 0.0806(11) Uani d . 1 . .
H H15 0.1842 0.1611 0.3872 0.097 Uiso calc R 1 . .
C C16 0.2143(4) -0.0210(5) 0.3039(3) 0.1099(15) Uani d . 1 . .
H H16A 0.1450 -0.0238 0.2653 0.165 Uiso calc R 1 . .
H H16B 0.2125 -0.0811 0.3660 0.165 Uiso calc R 1 . .
H H16C 0.2693 -0.0547 0.2585 0.165 Uiso calc R 1 . .
C C17 0.2291(5) 0.2304(7) 0.2419(4) 0.146(2) Uani d . 1 . .
H H17A 0.2808 0.2030 0.1910 0.219 Uiso calc R 1 . .
H H17B 0.2425 0.3273 0.2642 0.219 Uiso calc R 1 . .
H H17C 0.1571 0.2229 0.2094 0.219 Uiso calc R 1 . .
C C18 0.6660(3) 0.0997(6) 0.5710(4) 0.1129(16) Uani d . 1 . .
H H18A 0.7251 0.0630 0.5322 0.169 Uiso calc R 1 . .
H H18B 0.6670 0.0563 0.6406 0.169 Uiso calc R 1 . .
H H18C 0.6734 0.2015 0.5785 0.169 Uiso calc R 1 . .
C C19 0.2668(3) 0.4725(3) 0.9018(2) 0.0555(8) Uani d . 1 . .
H H19 0.2633 0.5571 0.8555 0.067 Uiso calc R 1 . .
C C20 0.2145(3) 0.5078(4) 1.0059(2) 0.0703(10) Uani d . 1 . .
H H20 0.2177 0.4204 1.0492 0.084 Uiso calc R 1 . .
C C21 0.2846(4) 0.6188(4) 1.0667(3) 0.0892(12) Uani d . 1 . .
H H21A 0.2800 0.7087 1.0279 0.107 Uiso calc R 1 . .
H H21B 0.2555 0.6344 1.1363 0.107 Uiso calc R 1 . .
C C22 0.4031(4) 0.5765(5) 1.0825(3) 0.0920(12) Uani d . 1 . .
H H22A 0.4432 0.6540 1.1177 0.110 Uiso calc R 1 . .
H H22B 0.4092 0.4931 1.1285 0.110 Uiso calc R 1 . .
C C23 0.4521(3) 0.5434(4) 0.9774(3) 0.0752(10) Uani d . 1 . .
H H23 0.4483 0.6301 0.9332 0.090 Uiso calc R 1 . .
C C24 0.3841(3) 0.4271(4) 0.9195(3) 0.0690(9) Uani d . 1 . .
H H24A 0.4140 0.4070 0.8509 0.083 Uiso calc R 1 . .
H H24B 0.3877 0.3399 0.9616 0.083 Uiso calc R 1 . .
C C25 0.0957(3) 0.5478(5) 0.9905(3) 0.0878(12) Uani d . 1 . .
H H25 0.0598 0.4668 0.9538 0.105 Uiso calc R 1 . .
C C26 0.0741(4) 0.6783(6) 0.9189(4) 0.1279(18) Uani d . 1 . .
H H26A 0.1058 0.7616 0.9528 0.192 Uiso calc R 1 . .
H H26B -0.0028 0.6920 0.9077 0.192 Uiso calc R 1 . .
H H26C 0.1056 0.6632 0.8512 0.192 Uiso calc R 1 . .
C C27 0.0408(4) 0.5658(7) 1.0960(4) 0.136(2) Uani d . 1 . .
H H27A 0.0563 0.4842 1.1409 0.204 Uiso calc R 1 . .
H H27B -0.0362 0.5739 1.0822 0.204 Uiso calc R 1 . .
H H27C 0.0676 0.6508 1.1315 0.204 Uiso calc R 1 . .
C C28 0.5722(3) 0.4972(5) 0.9912(4) 0.1014(14) Uani d . 1 . .
H H28A 0.5779 0.4139 1.0361 0.152 Uiso calc R 1 . .
H H28B 0.6142 0.5736 1.0237 0.152 Uiso calc R 1 . .
H H28C 0.5990 0.4754 0.9224 0.152 Uiso calc R 1 . .
O O1 0.29140(17) 0.0331(2) 0.72584(15) 0.0571(5) Uani d . 1 . .
O O2 0.3238(3) -0.1869(3) 0.7920(2) 0.0953(9) Uani d . 1 . .
O O3 0.27166(15) 0.16972(19) 0.56934(14) 0.0511(5) Uani d . 1 . .
O O4 0.18960(19) 0.4565(2) 0.68011(17) 0.0668(6) Uani d . 1 . .
O O5 0.0572(2) 0.5251(3) 0.5659(2) 0.0991(9) Uani d . 1 . .
O O6 0.20131(17) 0.3581(2) 0.85066(15) 0.0589(6) Uani d . 1 . .

loop_
_atom_site_aniso_label
_atom_site_aniso_U_11
_atom_site_aniso_U_22
_atom_site_aniso_U_33
_atom_site_aniso_U_12
_atom_site_aniso_U_13
_atom_site_aniso_U_23
C1 0.097(3) 0.046(2) 0.0488(19) 0.0005(19) 0.0076(19) 0.0070(16)
C2 0.097(3) 0.0419(19) 0.064(2) -0.0128(19) 0.0108(19) -0.0021(17)
C3 0.072(2) 0.0488(19) 0.0540(17) -0.0082(17) 0.0060(15) -0.0059(16)
C4 0.0595(18) 0.0457(17) 0.0455(16) -0.0009(15) 0.0078(15) 0.0032(14)
C5 0.071(2) 0.061(2) 0.069(2) -0.0050(19) 0.006(2) -0.0044(19)
C6 0.059(2) 0.053(2) 0.105(3) 0.0005(17) 0.0085(19) -0.014(2)
C7 0.062(2) 0.0470(17) 0.0554(18) -0.0062(16) 0.0189(16) -0.0048(15)
C8 0.0646(19) 0.0480(18) 0.0511(17) 0.0001(15) 0.0126(14) -0.0054(15)
C9 0.067(2) 0.0361(15) 0.0534(17) 0.0045(15) 0.0177(15) 0.0029(14)
C10 0.084(2) 0.055(2) 0.0536(18) -0.0023(18) 0.0141(17) 0.0020(16)
C11 0.106(3) 0.094(3) 0.068(2) 0.001(3) 0.036(2) -0.006(2)
C12 0.091(3) 0.084(3) 0.100(3) -0.003(2) 0.045(2) -0.009(3)
C13 0.072(2) 0.050(2) 0.116(3) 0.0031(18) 0.019(2) -0.003(2)
C14 0.067(2) 0.0487(19) 0.074(2) 0.0003(17) 0.0115(18) 0.0031(17)
C15 0.102(3) 0.085(3) 0.0549(19) 0.001(2) 0.005(2) 0.010(2)
C16 0.129(4) 0.106(4) 0.094(3) -0.033(3) 0.002(3) -0.002(3)
C17 0.194(6) 0.141(5) 0.098(3) -0.025(5) -0.035(4) 0.046(3)
C18 0.065(3) 0.104(4) 0.171(5) 0.004(3) 0.014(3) -0.008(3)
C19 0.081(2) 0.0380(16) 0.0480(16) -0.0005(16) 0.0063(15) -0.0009(14)
C20 0.108(3) 0.054(2) 0.0495(18) -0.003(2) 0.0151(18) -0.0012(16)
C21 0.133(4) 0.071(3) 0.064(2) 0.000(3) 0.015(2) -0.018(2)
C22 0.134(4) 0.075(3) 0.065(2) -0.011(3) -0.012(2) -0.002(2)
C23 0.095(3) 0.060(2) 0.069(2) 0.002(2) -0.0137(19) 0.0050(19)
C24 0.089(3) 0.055(2) 0.062(2) 0.0030(19) -0.0032(18) 0.0035(17)
C25 0.106(3) 0.077(3) 0.084(3) 0.002(2) 0.035(2) -0.020(2)
C26 0.108(4) 0.135(5) 0.143(4) 0.044(3) 0.026(3) 0.002(4)
C27 0.156(4) 0.141(5) 0.118(4) -0.004(4) 0.075(3) -0.037(4)
C28 0.100(3) 0.092(3) 0.108(3) 0.003(3) -0.027(3) 0.011(3)
O1 0.0767(14) 0.0461(12) 0.0482(11) -0.0025(11) 0.0015(10) 0.0051(10)
O2 0.151(3) 0.0613(16) 0.0715(15) 0.0074(16) -0.0174(16) 0.0165(14)
O3 0.0643(13) 0.0393(11) 0.0510(11) 0.0043(9) 0.0154(10) 0.0052(9)
O4 0.0872(17) 0.0554(13) 0.0571(13) -0.0183(13) -0.0033(12) 0.0089(11)
O5 0.113(2) 0.0729(17) 0.108(2) -0.0099(18) -0.0277(17) 0.0170(18)
O6 0.0830(14) 0.0477(12) 0.0474(11) -0.0045(11) 0.0164(10) -0.0009(10)

loop_
_atom_type_symbol
_atom_type_description
_atom_type_scat_dispersion_real
_atom_type_scat_dispersion_imag
_atom_type_scat_source
C C 0.0033 0.0016 'International Tables Vol C Tables 4.2.6.8 and 6.1.1.4'
H H 0.0000 0.0000 'International Tables Vol C Tables 4.2.6.8 and 6.1.1.4'
O O 0.0106 0.0060 'International Tables Vol C Tables 4.2.6.8 and 6.1.1.4'

loop_
_geom_angle_atom_site_label_1
_geom_angle_atom_site_label_2
_geom_angle_atom_site_label_3
_geom_angle_site_symmetry_1
_geom_angle_site_symmetry_3
_geom_angle
_geom_angle_publ_flag
O2 C1 O1 . . 121.6(3) ?
O2 C1 C2 . . 130.1(3) ?
O1 C1 C2 . . 108.3(3) ?
C3 C2 C1 . . 109.2(3) ?
C3 C2 H2 . . 125.4 ?
C1 C2 H2 . . 125.4 ?
C2 C3 C4 . . 109.8(3) ?
C2 C3 H3 . . 125.1 ?
C4 C3 H3 . . 125.1 ?
O3 C4 O1 . . 110.4(2) ?
O3 C4 C3 . . 114.5(2) ?
O1 C4 C3 . . 103.5(2) ?
O3 C4 C7 . . 105.9(2) ?
O1 C4 C7 . . 107.8(2) ?
C3 C4 C7 . . 114.7(2) ?
O5 C5 O4 . . 121.6(3) ?
O5 C5 C6 . . 127.8(4) ?
O4 C5 C6 . . 110.6(3) ?
C5 C6 C7 . . 105.8(3) ?
C5 C6 H6A . . 110.6 ?
C7 C6 H6A . . 110.6 ?
C5 C6 H6B . . 110.6 ?
C7 C6 H6B . . 110.6 ?
H6A C6 H6B . . 108.7 ?
C6 C7 C4 . . 113.6(3) ?
C6 C7 C8 . . 104.3(3) ?
C4 C7 C8 . . 111.7(2) ?
C6 C7 H7 . . 109.0 ?
C4 C7 H7 . . 109.0 ?
C8 C7 H7 . . 109.0 ?
O6 C8 O4 . . 110.2(2) ?
O6 C8 C7 . . 109.5(2) ?
O4 C8 C7 . . 105.8(2) ?
O6 C8 H8 . . 110.4 ?
O4 C8 H8 . . 110.4 ?
C7 C8 H8 . . 110.4 ?
O3 C9 C14 . . 108.9(2) ?
O3 C9 C10 . . 107.1(2) ?
C14 C9 C10 . . 112.3(2) ?
O3 C9 H9 . . 109.5 ?
C14 C9 H9 . . 109.5 ?
C10 C9 H9 . . 109.5 ?
C9 C10 C15 . . 114.2(3) ?
C9 C10 C11 . . 109.0(3) ?
C15 C10 C11 . . 114.6(3) ?
C9 C10 H10 . . 106.1 ?
C15 C10 H10 . . 106.1 ?
C11 C10 H10 . . 106.1 ?
C12 C11 C10 . . 112.3(3) ?
C12 C11 H11A . . 109.1 ?
C10 C11 H11A . . 109.1 ?
C12 C11 H11B . . 109.1 ?
C10 C11 H11B . . 109.1 ?
H11A C11 H11B . . 107.9 ?
C13 C12 C11 . . 112.5(3) ?
C13 C12 H12A . . 109.1 ?
C11 C12 H12A . . 109.1 ?
C13 C12 H12B . . 109.1 ?
C11 C12 H12B . . 109.1 ?
H12A C12 H12B . . 107.8 ?
C12 C13 C18 . . 112.8(4) ?
C12 C13 C14 . . 109.2(3) ?
C18 C13 C14 . . 111.1(3) ?
C12 C13 H13 . . 107.8 ?
C18 C13 H13 . . 107.8 ?
C14 C13 H13 . . 107.8 ?
C9 C14 C13 . . 114.1(3) ?
C9 C14 H14A . . 108.7 ?
C13 C14 H14A . . 108.7 ?
C9 C14 H14B . . 108.7 ?
C13 C14 H14B . . 108.7 ?
H14A C14 H14B . . 107.6 ?
C17 C15 C10 . . 110.9(4) ?
C17 C15 C16 . . 109.6(4) ?
C10 C15 C16 . . 114.7(4) ?
C17 C15 H15 . . 107.1 ?
C10 C15 H15 . . 107.1 ?
C16 C15 H15 . . 107.1 ?
C15 C16 H16A . . 109.5 ?
C15 C16 H16B . . 109.5 ?
H16A C16 H16B . . 109.5 ?
C15 C16 H16C . . 109.5 ?
H16A C16 H16C . . 109.5 ?
H16B C16 H16C . . 109.5 ?
C15 C17 H17A . . 109.5 ?
C15 C17 H17B . . 109.5 ?
H17A C17 H17B . . 109.5 ?
C15 C17 H17C . . 109.5 ?
H17A C17 H17C . . 109.5 ?
H17B C17 H17C . . 109.5 ?
C13 C18 H18A . . 109.5 ?
C13 C18 H18B . . 109.5 ?
H18A C18 H18B . . 109.5 ?
C13 C18 H18C . . 109.5 ?
H18A C18 H18C . . 109.5 ?
H18B C18 H18C . . 109.5 ?
O6 C19 C24 . . 111.1(2) ?
O6 C19 C20 . . 106.4(2) ?
C24 C19 C20 . . 112.4(3) ?
O6 C19 H19 . . 108.9 ?
C24 C19 H19 . . 108.9 ?
C20 C19 H19 . . 108.9 ?
C19 C20 C25 . . 113.3(3) ?
C19 C20 C21 . . 108.6(3) ?
C25 C20 C21 . . 114.5(3) ?
C19 C20 H20 . . 106.6 ?
C25 C20 H20 . . 106.6 ?
C21 C20 H20 . . 106.6 ?
C22 C21 C20 . . 113.9(3) ?
C22 C21 H21A . . 108.8 ?
C20 C21 H21A . . 108.8 ?
C22 C21 H21B . . 108.8 ?
C20 C21 H21B . . 108.8 ?
H21A C21 H21B . . 107.7 ?
C23 C22 C21 . . 111.6(3) ?
C23 C22 H22A . . 109.3 ?
C21 C22 H22A . . 109.3 ?
C23 C22 H22B . . 109.3 ?
C21 C22 H22B . . 109.3 ?
H22A C22 H22B . . 108.0 ?
C22 C23 C24 . . 108.9(3) ?
C22 C23 C28 . . 112.7(3) ?
C24 C23 C28 . . 110.7(3) ?
C22 C23 H23 . . 108.1 ?
C24 C23 H23 . . 108.1 ?
C28 C23 H23 . . 108.1 ?
C19 C24 C23 . . 111.5(3) ?
C19 C24 H24A . . 109.3 ?
C23 C24 H24A . . 109.3 ?
C19 C24 H24B . . 109.3 ?
C23 C24 H24B . . 109.3 ?
H24A C24 H24B . . 108.0 ?
C20 C25 C27 . . 112.9(4) ?
C20 C25 C26 . . 114.2(4) ?
C27 C25 C26 . . 110.3(4) ?
C20 C25 H25 . . 106.3 ?
C27 C25 H25 . . 106.3 ?
C26 C25 H25 . . 106.3 ?
C25 C26 H26A . . 109.5 ?
C25 C26 H26B . . 109.5 ?
H26A C26 H26B . . 109.5 ?
C25 C26 H26C . . 109.5 ?
H26A C26 H26C . . 109.5 ?
H26B C26 H26C . . 109.5 ?
C25 C27 H27A . . 109.5 ?
C25 C27 H27B . . 109.5 ?
H27A C27 H27B . . 109.5 ?
C25 C27 H27C . . 109.5 ?
H27A C27 H27C . . 109.5 ?
H27B C27 H27C . . 109.5 ?
C23 C28 H28A . . 109.5 ?
C23 C28 H28B . . 109.5 ?
H28A C28 H28B . . 109.5 ?
C23 C28 H28C . . 109.5 ?
H28A C28 H28C . . 109.5 ?
H28B C28 H28C . . 109.5 ?
C1 O1 C4 . . 109.1(3) ?
C4 O3 C9 . . 119.1(2) ?
C5 O4 C8 . . 112.1(3) ?
C8 O6 C19 . . 114.9(2) ?

loop_
_geom_bond_atom_site_label_1
_geom_bond_atom_site_label_2
_geom_bond_site_symmetry_2
_geom_bond_distance
_geom_bond_publ_flag
C1 O2 . 1.195(4) ?
C1 O1 . 1.374(4) ?
C1 C2 . 1.455(5) ?
C2 C3 . 1.316(4) ?
C2 H2 . 0.9300 ?
C3 C4 . 1.500(4) ?
C3 H3 . 0.9300 ?
C4 O3 . 1.395(3) ?
C4 O1 . 1.454(3) ?
C4 C7 . 1.528(4) ?
C5 O5 . 1.196(4) ?
C5 O4 . 1.334(4) ?
C5 C6 . 1.491(5) ?
C6 C7 . 1.519(4) ?
C6 H6A . 0.9700 ?
C6 H6B . 0.9700 ?
C7 C8 . 1.533(4) ?
C7 H7 . 0.9800 ?
C8 O6 . 1.375(3) ?
C8 O4 . 1.453(4) ?
C8 H8 . 0.9800 ?
C9 O3 . 1.453(3) ?
C9 C14 . 1.512(4) ?
C9 C10 . 1.525(4) ?
C9 H9 . 0.9800 ?
C10 C15 . 1.525(5) ?
C10 C11 . 1.540(5) ?
C10 H10 . 0.9800 ?
C11 C12 . 1.507(5) ?
C11 H11A . 0.9700 ?
C11 H11B . 0.9700 ?
C12 C13 . 1.500(5) ?
C12 H12A . 0.9700 ?
C12 H12B . 0.9700 ?
C13 C18 . 1.516(5) ?
C13 C14 . 1.524(5) ?
C13 H13 . 0.9800 ?
C14 H14A . 0.9700 ?
C14 H14B . 0.9700 ?
C15 C17 . 1.516(5) ?
C15 C16 . 1.524(6) ?
C15 H15 . 0.9800 ?
C16 H16A . 0.9600 ?
C16 H16B . 0.9600 ?
C16 H16C . 0.9600 ?
C17 H17A . 0.9600 ?
C17 H17B . 0.9600 ?
C17 H17C . 0.9600 ?
C18 H18A . 0.9600 ?
C18 H18B . 0.9600 ?
C18 H18C . 0.9600 ?
C19 O6 . 1.467(3) ?
C19 C24 . 1.514(4) ?
C19 C20 . 1.519(4) ?
C19 H19 . 0.9800 ?
C20 C25 . 1.516(5) ?
C20 C21 . 1.528(5) ?
C20 H20 . 0.9800 ?
C21 C22 . 1.517(6) ?
C21 H21A . 0.9700 ?
C21 H21B . 0.9700 ?
C22 C23 . 1.507(5) ?
C22 H22A . 0.9700 ?
C22 H22B . 0.9700 ?
C23 C24 . 1.531(5) ?
C23 C28 . 1.545(5) ?
C23 H23 . 0.9800 ?
C24 H24A . 0.9700 ?
C24 H24B . 0.9700 ?
C25 C27 . 1.524(5) ?
C25 C26 . 1.528(6) ?
C25 H25 . 0.9800 ?
C26 H26A . 0.9600 ?
C26 H26B . 0.9600 ?
C26 H26C . 0.9600 ?
C27 H27A . 0.9600 ?
C27 H27B . 0.9600 ?
C27 H27C . 0.9600 ?
C28 H28A . 0.9600 ?
C28 H28B . 0.9600 ?
C28 H28C . 0.9600 ?

loop_
_geom_hbond_atom_site_label_D
_geom_hbond_atom_site_label_H
_geom_hbond_atom_site_label_A
_geom_hbond_site_symmetry_A
_geom_hbond_distance_DH
_geom_hbond_distance_HA
_geom_hbond_distance_DA
_geom_hbond_angle_DHA
_geom_hbond_publ_flag
C3 H3 O5 2_546 0.93 2.37 3.289(5) 167.9 y
C8 H8 O1 . 0.98 2.60 2.947(4) 101.0 n
C14 H14A O1 . 0.97 2.47 3.069(4) 119.7 n
C15 H15 O3 . 0.98 2.47 2.915(4) 107.3 n
C19 H19 O4 . 0.98 2.51 2.888(4) 102.5 n
C25 H25 O6 . 0.98 2.45 2.853(4) 104.5 n
C28 H28A O2 2_657 0.96 2.59 3.405(5) 142.9 y

loop_
_geom_torsion_atom_site_label_1
_geom_torsion_atom_site_label_2
_geom_torsion_atom_site_label_3
_geom_torsion_atom_site_label_4
_geom_torsion_site_symmetry_1
_geom_torsion_site_symmetry_2
_geom_torsion_site_symmetry_3
_geom_torsion_site_symmetry_4
_geom_torsion
_geom_torsion_publ_flag
O2 C1 C2 C3 . . . . -179.5(4) ?
O1 C1 C2 C3 . . . . 1.0(4) ?
C1 C2 C3 C4 . . . . -1.8(4) ?
C2 C3 C4 O3 . . . . 122.0(3) ?
C2 C3 C4 O1 . . . . 1.8(3) ?
C2 C3 C4 C7 . . . . -115.3(3) ?
O5 C5 C6 C7 . . . . 176.8(4) ?
O4 C5 C6 C7 . . . . -2.7(4) ?
C5 C6 C7 C4 . . . . -112.9(3) ?
C5 C6 C7 C8 . . . . 8.9(3) ?
O3 C4 C7 C6 . . . . 63.9(3) ?
O1 C4 C7 C6 . . . . -177.9(3) ?
C3 C4 C7 C6 . . . . -63.2(3) ?
O3 C4 C7 C8 . . . . -53.6(3) ?
O1 C4 C7 C8 . . . . 64.5(3) ?
C3 C4 C7 C8 . . . . 179.2(3) ?
C6 C7 C8 O6 . . . . 106.9(3) ?
C4 C7 C8 O6 . . . . -130.0(3) ?
C6 C7 C8 O4 . . . . -11.8(3) ?
C4 C7 C8 O4 . . . . 111.3(3) ?
O3 C9 C10 C15 . . . . -58.6(3) ?
C14 C9 C10 C15 . . . . -178.1(3) ?
O3 C9 C10 C11 . . . . 171.8(3) ?
C14 C9 C10 C11 . . . . 52.3(4) ?
C9 C10 C11 C12 . . . . -54.9(4) ?
C15 C10 C11 C12 . . . . 175.7(3) ?
C10 C11 C12 C13 . . . . 58.0(5) ?
C11 C12 C13 C18 . . . . -178.9(4) ?
C11 C12 C13 C14 . . . . -54.8(4) ?
O3 C9 C14 C13 . . . . -172.0(3) ?
C10 C9 C14 C13 . . . . -53.5(4) ?
C12 C13 C14 C9 . . . . 53.1(4) ?
C18 C13 C14 C9 . . . . 178.2(3) ?
C9 C10 C15 C17 . . . . 161.8(4) ?
C11 C10 C15 C17 . . . . -71.5(5) ?
C9 C10 C15 C16 . . . . -73.5(4) ?
C11 C10 C15 C16 . . . . 53.3(4) ?
O6 C19 C20 C25 . . . . -55.8(4) ?
C24 C19 C20 C25 . . . . -177.7(3) ?
O6 C19 C20 C21 . . . . 175.7(3) ?
C24 C19 C20 C21 . . . . 53.8(4) ?
C19 C20 C21 C22 . . . . -52.8(4) ?
C25 C20 C21 C22 . . . . 179.4(3) ?
C20 C21 C22 C23 . . . . 55.7(4) ?
C21 C22 C23 C24 . . . . -55.7(4) ?
C21 C22 C23 C28 . . . . -178.9(3) ?
O6 C19 C24 C23 . . . . -177.5(2) ?
C20 C19 C24 C23 . . . . -58.3(4) ?
C22 C23 C24 C19 . . . . 57.5(4) ?
C28 C23 C24 C19 . . . . -178.1(3) ?
C19 C20 C25 C27 . . . . 173.2(4) ?
C21 C20 C25 C27 . . . . -61.4(5) ?
C19 C20 C25 C26 . . . . -59.7(4) ?
C21 C20 C25 C26 . . . . 65.6(4) ?
O2 C1 O1 C4 . . . . -179.3(3) ?
C2 C1 O1 C4 . . . . 0.2(3) ?
O3 C4 O1 C1 . . . . -124.2(3) ?
C3 C4 O1 C1 . . . . -1.2(3) ?
C7 C4 O1 C1 . . . . 120.7(3) ?
O1 C4 O3 C9 . . . . 54.5(3) ?
C3 C4 O3 C9 . . . . -61.8(3) ?
C7 C4 O3 C9 . . . . 170.9(2) ?
C14 C9 O3 C4 . . . . -93.9(3) ?
C10 C9 O3 C4 . . . . 144.5(2) ?
O5 C5 O4 C8 . . . . 175.2(3) ?
C6 C5 O4 C8 . . . . -5.3(4) ?
O6 C8 O4 C5 . . . . -107.3(3) ?
C7 C8 O4 C5 . . . . 11.0(3) ?
O4 C8 O6 C19 . . . . -65.3(3) ?
C7 C8 O6 C19 . . . . 178.7(2) ?
C24 C19 O6 C8 . . . . -70.9(3) ?
C20 C19 O6 C8 . . . . 166.4(3) ?

loop_
_cod_related_entry_id
_cod_related_entry_database
_cod_related_entry_code
1 ChemSpider 24744137
